data_7707646
loop_
_publ_author_name
'Ogunbunmi, Michael O.'
'Baranets, Sviatoslav'
'Childs, Amanda B.'
'Bobev, Svilen'

_publ_section_title
;
 The Zintl phases <i>A</i>In<sub>2</sub>As<sub>2</sub> (A = Ca, Sr, Ba):
 new topological insulators and thermoelectric material candidates.
;
_journal_issue 26
_journal_name_full 'Dalton transactions (Cambridge, England : 2003)'
_journal_page_first 9173
_journal_page_last 9184
_journal_paper_doi 10.1039/d1dt01521d
_journal_volume 50
_journal_year 2021
_chemical_formula_moiety 'As2 In2 Sr1'
_chemical_formula_sum 'As2 In2 Sr'
_chemical_formula_weight 467.10
_space_group_crystal_system hexagonal
_space_group_IT_number 194
_space_group_name_Hall '-P 6c 2c'
_space_group_name_H-M_alt 'P 63/m m c'
_atom_sites_solution_primary iterative
_audit_creation_date 2021-04-06
_audit_creation_method
;
Olex2 1.3
(compiled 2020.11.12 svn.r5f609507 for OlexSys, GUI svn.r6272)
;
_audit_update_record
;
2021-05-07 deposited with the CCDC.	2021-06-07 downloaded from the CCDC.
;
_cell_angle_alpha 90
_cell_angle_beta 90
_cell_angle_gamma 120
_cell_formula_units_Z 2
_cell_length_a 4.2222(6)
_cell_length_b 4.2222
_cell_length_c 18.110(3)
_cell_measurement_reflns_used 969
_cell_measurement_temperature 200.0
_cell_measurement_theta_max 30.33
_cell_measurement_theta_min 4.50
_cell_volume 279.59(6)
_computing_molecular_graphics 'Olex2 1.3 (Dolomanov et al., 2009)'
_computing_publication_material 'Olex2 1.3 (Dolomanov et al., 2009)'
_computing_structure_refinement 'SHELXL 2018/3 (Sheldrick, 2015)'
_computing_structure_solution 'olex2.solve 1.3 (Bourhis et al., 2015)'
_diffrn_ambient_temperature 200.0
_diffrn_measured_fraction_theta_full 1.000
_diffrn_measured_fraction_theta_max 1.000
_diffrn_measurement_device_type 'Bruker APEX-II CCD'
_diffrn_measurement_method '\f and \w scans'
_diffrn_radiation_type MoK\a
_diffrn_radiation_wavelength 0.71073
_diffrn_reflns_av_R_equivalents 0.0383
_diffrn_reflns_av_unetI/netI 0.0178
_diffrn_reflns_Laue_measured_fraction_full 1.000
_diffrn_reflns_Laue_measured_fraction_max 1.000
_diffrn_reflns_limit_h_max 5
_diffrn_reflns_limit_h_min -5
_diffrn_reflns_limit_k_max 6
_diffrn_reflns_limit_k_min -6
_diffrn_reflns_limit_l_max 25
_diffrn_reflns_limit_l_min -25
_diffrn_reflns_number 2451
_diffrn_reflns_point_group_measured_fraction_full 1.000
_diffrn_reflns_point_group_measured_fraction_max 1.000
_diffrn_reflns_theta_full 25.242
_diffrn_reflns_theta_max 30.432
_diffrn_reflns_theta_min 2.249
_diffrn_source_current 30.0
_diffrn_source_power 1.5
_diffrn_source_voltage 50.0
_diffrn_standards_number 0
_exptl_absorpt_coefficient_mu 29.257
_exptl_absorpt_correction_T_max 0.2656
_exptl_absorpt_correction_T_min 0.1273
_exptl_absorpt_correction_type multi-scan
_exptl_absorpt_process_details
;
SADABS-2016/2 (Bruker,2016/2) was used for absorption correction.
wR2(int) was 0.1014 before and 0.0364 after correction.
The Ratio of minimum to maximum transmission is 0.4793.
The \l/2 correction factor is Not present.
;
_exptl_crystal_colour black
_exptl_crystal_colour_primary black
_exptl_crystal_density_diffrn 5.548
_exptl_crystal_description plate
_exptl_crystal_F_000 404
_exptl_crystal_size_max 0.089
_exptl_crystal_size_mid 0.084
_exptl_crystal_size_min 0.023
_refine_diff_density_max 0.722
_refine_diff_density_min -1.439
_refine_diff_density_rms 0.262
_refine_ls_extinction_method none
_refine_ls_goodness_of_fit_ref 1.161
_refine_ls_hydrogen_treatment undef
_refine_ls_matrix_type full
_refine_ls_number_parameters 9
_refine_ls_number_reflns 204
_refine_ls_number_restraints 0
_refine_ls_restrained_S_all 1.161
_refine_ls_R_factor_all 0.0288
_refine_ls_R_factor_gt 0.0248
_refine_ls_shift/su_max 0.000
_refine_ls_shift/su_mean 0.000
_refine_ls_structure_factor_coef Fsqd
_refine_ls_weighting_details 'w=1/[\s^2^(Fo^2^)+(0.0379P)^2^] where P=(Fo^2^+2Fc^2^)/3'
_refine_ls_weighting_scheme calc
_refine_ls_wR_factor_gt 0.0607
_refine_ls_wR_factor_ref 0.0618
_reflns_Friedel_coverage 0.000
_reflns_number_gt 180
_reflns_number_total 204
_reflns_threshold_expression 'I > 2\s(I)'
_cod_data_source_file d1dt01521d2.cif
_cod_data_source_block mo_svib1541_0m
_cod_depositor_comments 'Adding full bibliography for 7707644--7707646.cif.'
_cod_original_cell_volume 279.59(9)
_cod_database_code 7707646
_shelx_shelxl_version_number 2018/3
_shelx_space_group_comment
;
The symmetry employed for this shelxl refinement is uniquely defined
by the following loop, which should always be used as a source of
symmetry information in preference to the above space-group names.
They are only intended as comments.
;
_shelx_estimated_absorpt_t_max 0.553
_shelx_estimated_absorpt_t_min 0.180
_olex2_refinement_description
;
;
_olex2_submission_special_instructions 'No special instructions were received'

loop_
_space_group_symop_operation_xyz
'x, y, z'
'-y, x-y, z'
'-x+y, -x, z'
'-x, -y, z+1/2'
'y, -x+y, z+1/2'
'x-y, x, z+1/2'
'y, x, -z'
'x-y, -y, -z'
'-x, -x+y, -z'
'-y, -x, -z+1/2'
'-x+y, y, -z+1/2'
'x, x-y, -z+1/2'
'-x, -y, -z'
'y, -x+y, -z'
'x-y, x, -z'
'x, y, -z-1/2'
'-y, x-y, -z-1/2'
'-x+y, -x, -z-1/2'
'-y, -x, z'
'-x+y, y, z'
'x, x-y, z'
'y, x, z-1/2'
'x-y, -y, z-1/2'
'-x, -x+y, z-1/2'

loop_
_atom_site_label
_atom_site_type_symbol
_atom_site_fract_x
_atom_site_fract_y
_atom_site_fract_z
_atom_site_U_iso_or_equiv
_atom_site_adp_type
_atom_site_occupancy
_atom_site_site_symmetry_order
_atom_site_calc_flag
_atom_site_refinement_flags_posn
_atom_site_refinement_flags_adp
_atom_site_refinement_flags_occupancy
_atom_site_disorder_assembly
_atom_site_disorder_group
In In 0.333333 0.666667 0.17360(3) 0.0108(2) Uani 1 6 d S T P . .
Sr Sr 0.000000 0.000000 0.000000 0.0104(3) Uani 1 12 d S T P . .
As As 0.333333 0.666667 0.60916(4) 0.0093(2) Uani 1 6 d S T P . .

loop_
_atom_site_aniso_label
_atom_site_aniso_U_11
_atom_site_aniso_U_22
_atom_site_aniso_U_33
_atom_site_aniso_U_23
_atom_site_aniso_U_13
_atom_site_aniso_U_12
In 0.0113(2) 0.0113(2) 0.0098(3) 0.000 0.000 0.00565(12)
Sr 0.0100(3) 0.0100(3) 0.0113(5) 0.000 0.000 0.00499(17)
As 0.0090(3) 0.0090(3) 0.0099(4) 0.000 0.000 0.00450(15)

loop_
_atom_type_symbol
_atom_type_description
_atom_type_scat_dispersion_real
_atom_type_scat_dispersion_imag
_atom_type_scat_source
As As 0.0499 2.0058 'International Tables Vol C Tables 4.2.6.8 and 6.1.1.4'
In In -0.7276 1.3100 'International Tables Vol C Tables 4.2.6.8 and 6.1.1.4'
Sr Sr -1.5307 3.2498 'International Tables Vol C Tables 4.2.6.8 and 6.1.1.4'

loop_
_exptl_crystal_face_index_h
_exptl_crystal_face_index_k
_exptl_crystal_face_index_l
_exptl_crystal_face_perp_dist
2.00 1.00 4.00 0.0300
4.00 -3.00 0.00 0.0320
0.00 -3.00 -5.00 0.0400
-3.00 1.00 -2.00 0.0380
-3.00 4.00 3.00 0.0250
-1.00 1.00 -9.00 0.0110
1.00 -1.00 9.00 0.0100
-1.00 -3.00 4.00 0.0360
2.00 -3.00 4.00 0.0300

loop_
_geom_angle_atom_site_label_1
_geom_angle_atom_site_label_2
_geom_angle_atom_site_label_3
_geom_angle
_geom_angle_site_symmetry_1
_geom_angle_site_symmetry_3
_geom_angle_publ_flag
In In Sr 142.211(8) 16_556 1_565 ?
In In Sr 142.211(7) 16_556 . ?
In In Sr 142.211(7) 16_556 1_665 ?
Sr In Sr 64.100(12) 1_565 1_665 ?
Sr In Sr 64.100(12) 1_565 . ?
Sr In Sr 64.100(12) . 1_665 ?
As In In 115.586(19) 4_564 16_556 ?
As In In 115.586(19) 4_674 16_556 ?
As In In 115.586(19) 4_664 16_556 ?
As In Sr 102.20(2) 4_564 1_665 ?
As In Sr 51.857(14) 4_564 1_565 ?
As In Sr 102.20(2) 4_674 . ?
As In Sr 51.857(14) 4_664 . ?
As In Sr 102.20(2) 4_664 1_565 ?
As In Sr 51.857(14) 4_564 . ?
As In Sr 51.857(14) 4_674 1_665 ?
As In Sr 51.857(14) 4_674 1_565 ?
As In Sr 51.857(14) 4_664 1_665 ?
As In As 102.72(2) 4_674 4_664 ?
As In As 102.72(2) 4_564 4_674 ?
As In As 102.72(2) 4_564 4_664 ?
In Sr In 64.100(12) 13_565 13 ?
In Sr In 115.900(12) 13_665 . ?
In Sr In 64.100(12) 1_545 1_445 ?
In Sr In 115.900(12) 1_545 13 ?
In Sr In 64.100(11) 13 13_665 ?
In Sr In 115.900(12) 13 1_445 ?
In Sr In 64.100(12) 13_565 13_665 ?
In Sr In 64.100(12) 1_545 . ?
In Sr In 115.900(12) 13_565 1_445 ?
In Sr In 180.0 1_445 13_665 ?
In Sr In 115.900(12) 13_565 . ?
In Sr In 180.0 13_565 1_545 ?
In Sr In 115.900(12) 1_545 13_665 ?
In Sr In 180.0 13 . ?
In Sr In 64.100(12) 1_445 . ?
As Sr In 137.367(8) 4_664 13 ?
As Sr In 88.751(16) 4_664 1_445 ?
As Sr In 137.368(8) 16_446 . ?
As Sr In 42.632(8) 16_546 13 ?
As Sr In 137.368(8) 16_556 1_545 ?
As Sr In 91.250(16) 16_546 1_545 ?
As Sr In 91.249(16) 16_446 1_445 ?
As Sr In 42.632(8) 16_446 13_565 ?
As Sr In 42.632(8) 16_556 13_565 ?
As Sr In 42.633(8) 4_554 1_445 ?
As Sr In 137.368(8) 16_546 1_445 ?
As Sr In 137.368(8) 16_546 . ?
As Sr In 42.632(8) 4_564 1_445 ?
As Sr In 42.632(8) 16_546 13_665 ?
As Sr In 91.249(16) 4_664 13_665 ?
As Sr In 88.751(16) 16_556 13 ?
As Sr In 88.750(16) 16_546 13_565 ?
As Sr In 137.367(8) 16_556 1_445 ?
As Sr In 42.632(8) 4_554 1_545 ?
As Sr In 137.368(8) 16_446 1_545 ?
As Sr In 42.632(8) 4_564 . ?
As Sr In 137.368(8) 4_554 13_565 ?
As Sr In 42.632(8) 4_664 . ?
As Sr In 91.249(16) 4_554 13 ?
As Sr In 88.750(17) 4_554 . ?
As Sr In 88.750(16) 4_564 1_545 ?
As Sr In 91.250(16) 4_564 13_565 ?
As Sr In 91.250(17) 16_556 . ?
As Sr In 88.751(16) 16_446 13_665 ?
As Sr In 137.368(8) 4_664 13_565 ?
As Sr In 42.633(8) 16_446 13 ?
As Sr In 137.368(8) 4_564 13 ?
As Sr In 137.367(8) 4_554 13_665 ?
As Sr In 42.633(8) 16_556 13_665 ?
As Sr In 42.632(8) 4_664 1_545 ?
As Sr In 137.368(8) 4_564 13_665 ?
As Sr As 84.546(18) 4_564 4_664 ?
As Sr As 84.546(18) 16_446 16_556 ?
As Sr As 95.454(18) 16_546 4_554 ?
As Sr As 84.546(18) 4_664 4_554 ?
As Sr As 95.454(18) 4_664 16_556 ?
As Sr As 95.454(18) 16_546 4_664 ?
As Sr As 180.00(2) 16_446 4_664 ?
As Sr As 95.454(18) 16_446 4_554 ?
As Sr As 180.00(2) 16_556 4_554 ?
As Sr As 180.00(2) 16_546 4_564 ?
As Sr As 84.546(18) 16_546 16_556 ?
As Sr As 84.546(18) 16_546 16_446 ?
As Sr As 84.546(18) 4_564 4_554 ?
As Sr As 95.454(18) 4_564 16_556 ?
As Sr As 95.454(18) 4_564 16_446 ?
In As In 102.73(2) 4_675 4_565 ?
In As In 102.72(2) 4_675 4_665 ?
In As In 102.72(2) 4_565 4_665 ?
In As Sr 166.55(3) 4_565 4_665 ?
In As Sr 85.510(11) 4_675 4_565 ?
In As Sr 85.510(11) 4_665 4_665 ?
In As Sr 166.54(3) 4_665 4_565 ?
In As Sr 85.510(11) 4_665 4 ?
In As Sr 85.510(11) 4_675 4_665 ?
In As Sr 85.510(11) 4_565 4 ?
In As Sr 85.510(11) 4_565 4_565 ?
In As Sr 166.55(3) 4_675 4 ?
Sr As Sr 84.544(19) 4 4_665 ?
Sr As Sr 84.544(18) 4_565 4 ?
Sr As Sr 84.544(19) 4_565 4_665 ?

loop_
_geom_bond_atom_site_label_1
_geom_bond_atom_site_label_2
_geom_bond_distance
_geom_bond_site_symmetry_2
_geom_bond_publ_flag
In In 2.7671(12) 16_556 ?
In Sr 3.9783(6) 1_565 ?
In Sr 3.9783(6) 1_665 ?
In Sr 3.9783(6) . ?
In As 2.7027(5) 4_674 ?
In As 2.7027(5) 4_564 ?
In As 2.7027(5) 4_664 ?
Sr As 3.1384(6) 4_664 ?
Sr As 3.1384(6) 4_564 ?
Sr As 3.1384(6) 16_446 ?
Sr As 3.1384(6) 16_546 ?
Sr As 3.1384(6) 4_554 ?
Sr As 3.1384(6) 16_556 ?
